data_8100811
loop_
_publ_author_name
'Fleck, Michel'
'Kolitsch, Uwe'

_publ_section_title
;
Crystal structure of ammonium hexaaquacobalt(II) selenate, (NH~4~)
~2~Co(SeO4)~2~ &#x00B7; 6H~2~O, and of ammonium hexaaquazinc selenate, 
(NH~4~)~2~Zn(SeO~4~)~2~ &#x00B7;~ ~6H~2~O, hydrogen bonds in two ammonium 
selenate Tutton's salts
;
_journal_issue 4
_journal_name_full 'Zeitschrift f\"ur Kristallographie - New Crystal Structures'
_journal_page_first 471
_journal_page_last 473
_journal_volume 217
_journal_year 2002
_chemical_formula_moiety '2(N H4), Co, 2(Se O4), 6(H2 O)'
_chemical_formula_structural '2(N H4)Co(Se O4)2 . 6(H2 O)'
_chemical_formula_sum 'Co H20 N2 O14 Se2'
_chemical_formula_weight 489.03
_chemical_name_common 'ammonium hexaaquacobalt(II) selenate'
_space_group_IT_number 14
_symmetry_cell_setting monoclinic
_symmetry_space_group_name_Hall '-P 2ybc'
_symmetry_space_group_name_H-M 'P 1 21/c 1'
_cell_angle_alpha 90.00
_cell_angle_beta 106.38(3)
_cell_angle_gamma 90.00
_cell_formula_units_Z 2
_cell_length_a 6.3770(10)
_cell_length_b 12.679(3)
_cell_length_c 9.402(2)
_cell_measurement_temperature 293(2)
_cell_volume 729.3(3)
_diffrn_ambient_temperature 293(2)
_exptl_crystal_density_diffrn 2.227
_cod_original_sg_symbol_H-M 'P 21/c'
_cod_original_formula_sum 'H20 Co N2 O14 Se2'
_cod_database_code 8100811

loop_
_symmetry_equiv_pos_as_xyz
'x, y, z'
'-x, y+1/2, -z+1/2'
'-x, -y, -z'
'x, -y-1/2, z-1/2'

loop_
_atom_site_label
_atom_site_type_symbol
_atom_site_fract_x
_atom_site_fract_y
_atom_site_fract_z
_atom_site_U_iso_or_equiv
_atom_site_adp_type
_atom_site_occupancy
_atom_site_symmetry_multiplicity
_atom_site_Wyckoff_symbol
_atom_site_calc_flag
_atom_site_refinement_flags
_atom_site_disorder_assembly
_atom_site_disorder_group
N N 0.6430(2) 0.65946(12) -0.14038(17) 0.0323(3) Uani 1 4 e d . . .
H1N H 0.778(6) 0.663(2) -0.080(3) 0.074(8) Uiso 1 4 e d . . .
H2N H 0.640(4) 0.596(2) -0.164(3) 0.056(7) Uiso 1 4 e d . . .
H3N H 0.614(4) 0.699(2) -0.211(3) 0.065(8) Uiso 1 4 e d . . .
H4N H 0.569(5) 0.672(2) -0.087(3) 0.071(8) Uiso 1 4 e d . . .
Co Co 0.0000 0.0000 0.0000 0.01809(6) Uani 1 2 a d S . .
Se Se 0.258179(19) 0.633390(9) 0.086976(12) 0.02097(5) Uani 1 4 e d . . .
O1W O -0.29371(16) 0.06683(9) 0.00424(12) 0.02654(18) Uani 1 4 e d . . .
H1W1 H -0.317(4) 0.1259(18) -0.013(3) 0.047(6) Uiso 1 4 e d . . .
H2W1 H -0.332(4) 0.0597(18) 0.077(3) 0.045(6) Uiso 1 4 e d . . .
O2W O 0.16732(18) 0.10441(9) 0.16990(11) 0.02745(19) Uani 1 4 e d . . .
H1W2 H 0.120(4) 0.1186(17) 0.233(3) 0.046(6) Uiso 1 4 e d . . .
H2W2 H 0.286(4) 0.0879(16) 0.204(2) 0.036(5) Uiso 1 4 e d . . .
O3W O 0.03698(18) 0.11058(8) -0.15780(11) 0.02761(19) Uani 1 4 e d . . .
H1W3 H 0.019(4) 0.169(2) -0.143(3) 0.049(6) Uiso 1 4 e d . . .
H2W3 H -0.041(4) 0.1006(18) -0.245(3) 0.049(6) Uiso 1 4 e d . . .
O1 O 0.2099(2) 0.56611(11) -0.06608(12) 0.0479(3) Uani 1 4 e d . . .
O2 O 0.42115(18) 0.73238(8) 0.07983(13) 0.0346(2) Uani 1 4 e d . . .
O3 O 0.38546(16) 0.55744(8) 0.22587(10) 0.02762(19) Uani 1 4 e d . . .
O4 O 0.03080(16) 0.67883(8) 0.11284(13) 0.0317(2) Uani 1 4 e d . . .

loop_
_atom_site_aniso_label
_atom_site_aniso_U_11
_atom_site_aniso_U_22
_atom_site_aniso_U_33
_atom_site_aniso_U_23
_atom_site_aniso_U_13
_atom_site_aniso_U_12
N 0.0326(6) 0.0336(7) 0.0326(6) 0.0014(5) 0.0124(5) 0.0029(5)
Co 0.01996(10) 0.01871(11) 0.01534(10) -0.00058(7) 0.00455(7) 0.00074(7)
Se 0.02402(7) 0.02100(7) 0.01708(7) 0.00234(4) 0.00445(5) 0.00254(4)
O1W 0.0272(4) 0.0260(5) 0.0291(5) 0.0030(4) 0.0124(4) 0.0047(3)
O2W 0.0246(5) 0.0330(5) 0.0236(4) -0.0067(4) 0.0050(4) -0.0003(4)
O3W 0.0380(5) 0.0232(5) 0.0219(4) 0.0019(3) 0.0089(4) 0.0006(4)
O1 0.0682(8) 0.0478(7) 0.0207(5) -0.0091(5) 0.0012(5) 0.0115(6)
O2 0.0331(5) 0.0273(5) 0.0463(6) 0.0102(4) 0.0156(4) -0.0010(4)
O3 0.0305(5) 0.0300(5) 0.0211(4) 0.0077(3) 0.0053(3) 0.0051(4)
O4 0.0254(4) 0.0277(5) 0.0436(6) 0.0038(4) 0.0124(4) 0.0042(4)

loop_
_geom_bond_atom_site_label_1
_geom_bond_atom_site_label_2
_geom_bond_distance
_geom_bond_site_symmetry_2
_geom_bond_publ_flag
N H1N 0.89(3) . ?
N H2N 0.83(3) . ?
N H3N 0.81(3) . ?
N H4N 0.80(3) . ?
Co O1W 2.0663(10) 3 ?
Co O1W 2.0663(10) . ?
Co O3W 2.1023(10) 3 ?
Co O3W 2.1023(10) . ?
Co O2W 2.1169(11) . ?
Co O2W 2.1169(11) 3 ?
Se O1 1.6259(11) . ?
Se O4 1.6409(10) . ?
Se O3 1.6413(10) . ?
Se O2 1.6429(11) . ?
O1W H1W1 0.77(2) . ?
O1W H2W1 0.79(2) . ?
O2W H1W2 0.76(3) . ?
O2W H2W2 0.76(2) . ?
O3W H1W3 0.76(3) . ?
O3W H2W3 0.84(2) . ?
